data_7213699
loop_
_publ_author_name
'Wang, Ji-Liang'
'Xu, Jia-Su'
'Wang, Dong-Yun'
'Wang, Hui'
'Li, Zhan-Ting'
'Zhang, Dan-Wei'

_publ_section_title
;
 Anti-parallel sheet structures of side-chain-free \g-, \d-, and
 \e-dipeptides stabilized by benzene--pentafluorobenzene stacking
;
_journal_issue 10
_journal_name_full CrystEngComm
_journal_page_first 2078
_journal_paper_doi 10.1039/c3ce42060d
_journal_volume 16
_journal_year 2014
_chemical_formula_sum 'C15 H9 F5 N2 O2'
_chemical_formula_weight 344.24
_chemical_name_systematic
; 
 ? 
;
_space_group_IT_number 2
_symmetry_cell_setting triclinic
_symmetry_space_group_name_Hall '-P 1'
_symmetry_space_group_name_H-M 'P -1'
_atom_sites_solution_hydrogens geom
_atom_sites_solution_primary direct
_atom_sites_solution_secondary difmap
_audit_creation_method SHELXL-97
_cell_angle_alpha 93.009(12)
_cell_angle_beta 96.517(12)
_cell_angle_gamma 95.237(13)
_cell_formula_units_Z 2
_cell_length_a 6.214(6)
_cell_length_b 7.246(7)
_cell_length_c 15.518(14)
_cell_measurement_reflns_used 587
_cell_measurement_temperature 293(2)
_cell_measurement_theta_max 25.668
_cell_measurement_theta_min 2.647
_cell_volume 689.9(11)
_computing_cell_refinement 'Bruker SMART'
_computing_data_collection 'Bruker SMART'
_computing_data_reduction 'Bruker SHELXTL'
_computing_molecular_graphics 'Bruker SHELXTL'
_computing_publication_material 'Bruker SHELXTL'
_computing_structure_refinement 'SHELXL-97 (Sheldrick, 1997)'
_computing_structure_solution 'SHELXS-97 (Sheldrick, 1990)'
_diffrn_ambient_temperature 293(2)
_diffrn_measured_fraction_theta_full 0.979
_diffrn_measured_fraction_theta_max 0.979
_diffrn_measurement_device_type 'CCD area detector'
_diffrn_measurement_method 'phi and omega scans'
_diffrn_radiation_monochromator graphite
_diffrn_radiation_source 'fine-focus sealed tube'
_diffrn_radiation_type MoK\a
_diffrn_radiation_wavelength 0.71073
_diffrn_reflns_av_R_equivalents 0.0336
_diffrn_reflns_av_sigmaI/netI 0.0416
_diffrn_reflns_limit_h_max 6
_diffrn_reflns_limit_h_min -7
_diffrn_reflns_limit_k_max 8
_diffrn_reflns_limit_k_min -5
_diffrn_reflns_limit_l_max 18
_diffrn_reflns_limit_l_min -18
_diffrn_reflns_number 2884
_diffrn_reflns_theta_full 25.01
_diffrn_reflns_theta_max 25.01
_diffrn_reflns_theta_min 1.32
_exptl_absorpt_coefficient_mu 0.157
_exptl_absorpt_correction_T_max 0.9922
_exptl_absorpt_correction_T_min 0.9694
_exptl_absorpt_correction_type multi-scan
_exptl_absorpt_process_details sadabs
_exptl_crystal_colour colourless
_exptl_crystal_density_diffrn 1.657
_exptl_crystal_density_method 'not measured'
_exptl_crystal_description sheet
_exptl_crystal_F_000 348
_exptl_crystal_size_max 0.20
_exptl_crystal_size_mid 0.06
_exptl_crystal_size_min 0.05
_refine_diff_density_max 0.571
_refine_diff_density_min -0.367
_refine_diff_density_rms 0.129
_refine_ls_extinction_method none
_refine_ls_goodness_of_fit_ref 1.091
_refine_ls_hydrogen_treatment mixed
_refine_ls_matrix_type full
_refine_ls_number_parameters 225
_refine_ls_number_reflns 2396
_refine_ls_number_restraints 2
_refine_ls_restrained_S_all 1.092
_refine_ls_R_factor_all 0.1059
_refine_ls_R_factor_gt 0.0890
_refine_ls_shift/su_max 0.003
_refine_ls_shift/su_mean 0.000
_refine_ls_structure_factor_coef Fsqd
_refine_ls_weighting_details 'calc w=1/[\s^2^(Fo^2^)+(0.1777P)^2^+0.0000P] where P=(Fo^2^+2Fc^2^)/3'
_refine_ls_weighting_scheme calc
_refine_ls_wR_factor_gt 0.2421
_refine_ls_wR_factor_ref 0.2584
_reflns_number_gt 1852
_reflns_number_total 2396
_reflns_threshold_expression >2sigma(I)
_cod_data_source_file c3ce42060d.txt
_cod_data_source_block a11213b
_cod_depositor_comments
;
The following automatic conversions were performed:

'_symmetry_cell_setting' value 'Triclinic' changed to 'triclinic'
according to
/usr/data/users/saulius/automatic-downloads/current/RSC/lib/dictionaries/cif_core.dic
dictionary named 'cif_core.dic' version 2.4.2 from 2011-04-26.

Automatic conversion script
Id: cif_fix_values 2281 2013-09-26 08:29:07Z andrius 
;
_cod_original_sg_symbol_H-M P-1
_cod_database_code 7213699

loop_
_symmetry_equiv_pos_as_xyz
'x, y, z'
'-x, -y, -z'

loop_
_atom_site_label
_atom_site_type_symbol
_atom_site_fract_x
_atom_site_fract_y
_atom_site_fract_z
_atom_site_U_iso_or_equiv
_atom_site_adp_type
_atom_site_occupancy
_atom_site_symmetry_multiplicity
_atom_site_calc_flag
_atom_site_refinement_flags
F1 F 0.3427(4) 0.6759(3) 1.32207(14) 0.0472(7) Uani 1 1 d .
F2 F 0.6676(4) 0.7942(4) 1.44379(15) 0.0601(8) Uani 1 1 d .
F3 F 1.0578(4) 0.9289(4) 1.40073(17) 0.0599(8) Uani 1 1 d .
F4 F 1.1178(4) 0.9488(4) 1.23061(17) 0.0553(8) Uani 1 1 d .
F5 F 0.8036(4) 0.8191(4) 1.10681(15) 0.0531(8) Uani 1 1 d .
O1 O 0.2517(5) 0.5349(4) 1.15025(19) 0.0502(9) Uani 1 1 d .
O2 O 0.4697(5) 0.8462(4) 0.91292(17) 0.0484(8) Uani 1 1 d .
N1 N 0.3553(6) 0.7649(6) 1.0688(2) 0.0483(10) Uani 1 1 d D
H1 H 0.422(6) 0.873(5) 1.070(2) 0.027(9) Uiso 1 1 d D
N2 N 0.1807(6) 0.6702(5) 0.83923(19) 0.0388(8) Uani 1 1 d D
H2 H 0.065(7) 0.614(5) 0.848(3) 0.037(11) Uiso 1 1 d D
C1 C 0.5326(6) 0.7380(5) 1.2958(2) 0.0342(9) Uani 1 1 d .
C2 C 0.6986(7) 0.8001(6) 1.3602(2) 0.0404(10) Uani 1 1 d .
C3 C 0.8970(6) 0.8687(6) 1.3388(3) 0.0413(10) Uani 1 1 d .
C4 C 0.9276(6) 0.8776(5) 1.2532(3) 0.0393(10) Uani 1 1 d .
C5 C 0.7598(6) 0.8136(5) 1.1895(2) 0.0358(9) Uani 1 1 d .
C6 C 0.5565(6) 0.7444(5) 1.2084(2) 0.0334(9) Uani 1 1 d .
C7 C 0.3727(6) 0.6716(5) 1.1400(2) 0.0336(9) Uani 1 1 d .
C8 C 0.2040(8) 0.7000(8) 0.9944(3) 0.0591(14) Uani 1 1 d .
H8A H 0.0695 0.7575 0.9968 0.071 Uiso 1 1 calc R
H8B H 0.1708 0.5666 0.9946 0.071 Uiso 1 1 calc R
C9 C 0.3004(6) 0.7477(5) 0.9113(2) 0.0361(9) Uani 1 1 d .
C10 C 0.2217(6) 0.6864(5) 0.7518(2) 0.0320(8) Uani 1 1 d .
C11 C 0.4248(7) 0.7414(6) 0.7282(2) 0.0400(9) Uani 1 1 d .
H11 H 0.5437 0.7717 0.7702 0.048 Uiso 1 1 calc R
C12 C 0.4475(7) 0.7503(6) 0.6408(3) 0.0464(11) Uani 1 1 d .
H12 H 0.5831 0.7885 0.6244 0.056 Uiso 1 1 calc R
C13 C 0.2751(7) 0.7042(7) 0.5779(3) 0.0494(11) Uani 1 1 d .
H13 H 0.2941 0.7092 0.5194 0.059 Uiso 1 1 calc R
C14 C 0.0728(8) 0.6503(6) 0.6022(3) 0.0497(11) Uani 1 1 d .
H14 H -0.0458 0.6201 0.5600 0.060 Uiso 1 1 calc R
C15 C 0.0468(7) 0.6413(5) 0.6894(2) 0.0393(9) Uani 1 1 d .
H15 H -0.0893 0.6046 0.7057 0.047 Uiso 1 1 calc R

loop_
_atom_site_aniso_label
_atom_site_aniso_U_11
_atom_site_aniso_U_22
_atom_site_aniso_U_33
_atom_site_aniso_U_23
_atom_site_aniso_U_13
_atom_site_aniso_U_12
F1 0.0433(13) 0.0593(16) 0.0403(13) 0.0084(11) 0.0160(10) -0.0044(11)
F2 0.0623(17) 0.088(2) 0.0296(12) 0.0043(12) 0.0046(11) 0.0049(14)
F3 0.0468(15) 0.0744(19) 0.0527(15) -0.0016(13) -0.0135(12) 0.0020(13)
F4 0.0331(13) 0.0658(17) 0.0671(17) 0.0072(13) 0.0114(12) -0.0028(11)
F5 0.0464(14) 0.0748(18) 0.0407(13) 0.0057(12) 0.0202(11) 0.0009(12)
O1 0.0528(18) 0.0446(17) 0.0495(17) 0.0102(13) 0.0034(14) -0.0160(14)
O2 0.0511(18) 0.0568(19) 0.0328(14) -0.0038(12) 0.0096(12) -0.0200(14)
N1 0.055(2) 0.056(2) 0.0282(17) 0.0047(15) 0.0029(15) -0.0256(19)
N2 0.0371(18) 0.046(2) 0.0295(17) 0.0028(14) 0.0012(14) -0.0109(15)
C1 0.0337(19) 0.035(2) 0.0358(19) 0.0042(15) 0.0083(16) 0.0053(16)
C2 0.047(2) 0.044(2) 0.0321(19) 0.0043(16) 0.0048(17) 0.0115(18)
C3 0.038(2) 0.041(2) 0.044(2) 0.0010(17) -0.0011(17) 0.0084(17)
C4 0.0288(19) 0.037(2) 0.054(2) 0.0048(18) 0.0101(17) 0.0050(16)
C5 0.040(2) 0.034(2) 0.0360(19) 0.0019(15) 0.0101(16) 0.0066(16)
C6 0.036(2) 0.0295(19) 0.0356(19) 0.0031(15) 0.0088(16) 0.0018(15)
C7 0.039(2) 0.0304(19) 0.0316(19) -0.0006(14) 0.0118(16) -0.0028(16)
C8 0.055(3) 0.087(4) 0.029(2) 0.003(2) 0.0065(19) -0.028(2)
C9 0.041(2) 0.040(2) 0.0273(18) 0.0023(15) 0.0093(15) -0.0059(17)
C10 0.040(2) 0.0239(17) 0.0328(18) -0.0006(14) 0.0097(16) 0.0027(15)
C11 0.038(2) 0.045(2) 0.036(2) 0.0037(17) 0.0028(16) 0.0027(17)
C12 0.045(2) 0.058(3) 0.039(2) 0.0080(19) 0.0151(19) 0.008(2)
C13 0.055(3) 0.065(3) 0.030(2) 0.0034(18) 0.0082(19) 0.009(2)
C14 0.056(3) 0.058(3) 0.033(2) -0.0045(18) -0.0013(19) 0.007(2)
C15 0.040(2) 0.044(2) 0.0325(19) -0.0008(16) 0.0030(16) -0.0007(17)

loop_
_atom_type_symbol
_atom_type_description
_atom_type_scat_dispersion_real
_atom_type_scat_dispersion_imag
_atom_type_scat_source
C C 0.0033 0.0016 'International Tables Vol C Tables 4.2.6.8 and 6.1.1.4'
H H 0.0000 0.0000 'International Tables Vol C Tables 4.2.6.8 and 6.1.1.4'
N N 0.0061 0.0033 'International Tables Vol C Tables 4.2.6.8 and 6.1.1.4'
O O 0.0106 0.0060 'International Tables Vol C Tables 4.2.6.8 and 6.1.1.4'
F F 0.0171 0.0103 'International Tables Vol C Tables 4.2.6.8 and 6.1.1.4'

loop_
_geom_angle_atom_site_label_1
_geom_angle_atom_site_label_2
_geom_angle_atom_site_label_3
_geom_angle
C7 N1 C8 121.6(3)
C7 N1 H1 119(2)
C8 N1 H1 118(2)
C9 N2 C10 128.0(3)
C9 N2 H2 114(3)
C10 N2 H2 117(3)
F1 C1 C2 116.5(3)
F1 C1 C6 121.2(3)
C2 C1 C6 122.3(3)
F2 C2 C3 119.5(3)
F2 C2 C1 120.4(4)
C3 C2 C1 120.1(4)
F3 C3 C4 120.2(4)
F3 C3 C2 120.4(4)
C4 C3 C2 119.4(4)
F4 C4 C3 120.6(4)
F4 C4 C5 119.7(4)
C3 C4 C5 119.6(4)
F5 C5 C4 116.6(3)
F5 C5 C6 120.8(3)
C4 C5 C6 122.6(4)
C1 C6 C5 115.8(3)
C1 C6 C7 120.8(3)
C5 C6 C7 123.4(3)
O1 C7 N1 123.3(3)
O1 C7 C6 121.3(3)
N1 C7 C6 115.4(3)
N1 C8 C9 110.0(3)
N1 C8 H8A 109.7
C9 C8 H8A 109.7
N1 C8 H8B 109.7
C9 C8 H8B 109.7
H8A C8 H8B 108.2
O2 C9 N2 125.0(3)
O2 C9 C8 121.7(3)
N2 C9 C8 113.3(3)
C15 C10 C11 120.4(3)
C15 C10 N2 116.2(3)
C11 C10 N2 123.4(3)
C12 C11 C10 118.6(4)
C12 C11 H11 120.7
C10 C11 H11 120.7
C13 C12 C11 121.6(4)
C13 C12 H12 119.2
C11 C12 H12 119.2
C12 C13 C14 119.2(4)
C12 C13 H13 120.4
C14 C13 H13 120.4
C13 C14 C15 119.9(4)
C13 C14 H14 120.0
C15 C14 H14 120.0
C10 C15 C14 120.1(4)
C10 C15 H15 119.9
C14 C15 H15 119.9

loop_
_geom_bond_atom_site_label_1
_geom_bond_atom_site_label_2
_geom_bond_distance
F1 C1 1.338(4)
F2 C2 1.334(4)
F3 C3 1.330(5)
F4 C4 1.337(4)
F5 C5 1.343(4)
O1 C7 1.217(4)
O2 C9 1.213(4)
N1 C7 1.323(5)
N1 C8 1.434(5)
N1 H1 0.85(4)
N2 C9 1.338(5)
N2 C10 1.418(5)
N2 H2 0.82(4)
C1 C2 1.378(6)
C1 C6 1.384(5)
C2 C3 1.370(6)
C3 C4 1.368(6)
C4 C5 1.382(6)
C5 C6 1.384(5)
C6 C7 1.506(5)
C8 C9 1.525(5)
C8 H8A 0.9700
C8 H8B 0.9700
C10 C15 1.374(5)
C10 C11 1.383(5)
C11 C12 1.382(5)
C11 H11 0.9300
C12 C13 1.370(6)
C12 H12 0.9300
C13 C14 1.382(6)
C13 H13 0.9300
C14 C15 1.385(6)
C14 H14 0.9300
C15 H15 0.9300

loop_
_geom_hbond_atom_site_label_D
_geom_hbond_atom_site_label_H
_geom_hbond_atom_site_label_A
_geom_hbond_distance_DH
_geom_hbond_distance_HA
_geom_hbond_distance_DA
_geom_hbond_angle_DHA
_geom_hbond_site_symmetry_A
N2 H2 O1 0.82(4) 2.16(4) 2.975(5) 172(4) 2_567
N1 H1 O2 0.85(4) 2.08(4) 2.914(5) 167(4) 2_677

loop_
_geom_torsion_atom_site_label_1
_geom_torsion_atom_site_label_2
_geom_torsion_atom_site_label_3
_geom_torsion_atom_site_label_4
_geom_torsion
F1 C1 C2 F2 0.9(6)
C6 C1 C2 F2 178.9(3)
F1 C1 C2 C3 -178.9(3)
C6 C1 C2 C3 -1.0(6)
F2 C2 C3 F3 0.1(6)
C1 C2 C3 F3 179.9(4)
F2 C2 C3 C4 -178.9(4)
C1 C2 C3 C4 1.0(6)
F3 C3 C4 F4 -0.9(6)
C2 C3 C4 F4 178.1(3)
F3 C3 C4 C5 179.6(3)
C2 C3 C4 C5 -1.4(6)
F4 C4 C5 F5 3.2(5)
C3 C4 C5 F5 -177.2(3)
F4 C4 C5 C6 -177.6(3)
C3 C4 C5 C6 1.9(6)
F1 C1 C6 C5 179.2(3)
C2 C1 C6 C5 1.3(6)
F1 C1 C6 C7 -3.4(6)
C2 C1 C6 C7 178.7(3)
F5 C5 C6 C1 177.3(3)
C4 C5 C6 C1 -1.8(6)
F5 C5 C6 C7 0.0(6)
C4 C5 C6 C7 -179.1(4)
C8 N1 C7 O1 -6.3(7)
C8 N1 C7 C6 172.9(4)
C1 C6 C7 O1 -36.5(6)
C5 C6 C7 O1 140.7(4)
C1 C6 C7 N1 144.3(4)
C5 C6 C7 N1 -38.5(5)
C7 N1 C8 C9 -144.9(4)
C10 N2 C9 O2 -0.7(7)
C10 N2 C9 C8 179.6(4)
N1 C8 C9 O2 -8.1(7)
N1 C8 C9 N2 171.6(4)
C9 N2 C10 C15 -161.1(4)
C9 N2 C10 C11 19.8(7)
C15 C10 C11 C12 0.2(6)
N2 C10 C11 C12 179.2(4)
C10 C11 C12 C13 -0.7(7)
C11 C12 C13 C14 1.0(7)
C12 C13 C14 C15 -0.8(7)
C11 C10 C15 C14 0.1(6)
N2 C10 C15 C14 -179.0(4)
C13 C14 C15 C10 0.2(7)
